data_4109491
loop_
_publ_author_name
'Tianbiao Liu'
'Marcetta Y. Darensbourg'

_publ_section_title
;
 A Mixed-Valent, Fe(II)Fe(I), Diiron Complex Reproduces the Unique Rotated
 State of the [FeFe]Hydrogenase Active Site
;
_journal_name_full 'Journal of the American Chemical Society'
_journal_page_first 7008
_journal_page_last 7009
_journal_paper_doi 10.1021/ja071851a
_journal_volume 129
_journal_year 2007
_chemical_formula_sum 'C31 H33 F6 Fe2 N2 O4 P2 S2'
_chemical_formula_weight 849.35
_chemical_name_systematic
; 
 ? 
;
_space_group_IT_number 14
_symmetry_cell_setting monoclinic
_symmetry_space_group_name_Hall '-P 2ybc'
_symmetry_space_group_name_H-M 'P 1 21/c 1'
_atom_sites_solution_hydrogens geom
_atom_sites_solution_primary direct
_atom_sites_solution_secondary difmap
_audit_creation_method SHELXL-97
_cell_angle_alpha 90.00
_cell_angle_beta 103.136(9)
_cell_angle_gamma 90.00
_cell_formula_units_Z 4
_cell_length_a 14.064(8)
_cell_length_b 12.023(7)
_cell_length_c 22.618(13)
_cell_measurement_reflns_used 6824
_cell_measurement_temperature 110(2)
_cell_measurement_theta_max 28.19
_cell_measurement_theta_min 2.50
_cell_volume 3724(4)
_computing_cell_refinement 'Bruker SMART'
_computing_data_collection 'Bruker SMART'
_computing_data_reduction 'Bruker SAINT'
_computing_molecular_graphics 'Bruker SHELXTL'
_computing_publication_material 'Bruker SHELXTL'
_computing_structure_refinement 'SHELXL-97 (Sheldrick, 1997)'
_computing_structure_solution 'SHELXS-97 (Sheldrick, 1990)'
_diffrn_ambient_temperature 110(2)
_diffrn_measured_fraction_theta_full 0.975
_diffrn_measured_fraction_theta_max 0.975
_diffrn_measurement_device_type 'CCD area detector'
_diffrn_measurement_method 'phi and omega scans'
_diffrn_radiation_monochromator graphite
_diffrn_radiation_source 'fine-focus sealed tube'
_diffrn_radiation_type MoK\a
_diffrn_radiation_wavelength 0.71073
_diffrn_reflns_av_R_equivalents 0.0407
_diffrn_reflns_av_sigmaI/netI 0.0300
_diffrn_reflns_limit_h_max 16
_diffrn_reflns_limit_h_min -16
_diffrn_reflns_limit_k_max 14
_diffrn_reflns_limit_k_min -14
_diffrn_reflns_limit_l_max 26
_diffrn_reflns_limit_l_min -26
_diffrn_reflns_number 27517
_diffrn_reflns_theta_full 25.00
_diffrn_reflns_theta_max 25.00
_diffrn_reflns_theta_min 2.62
_exptl_absorpt_coefficient_mu 1.044
_exptl_absorpt_correction_T_max 0.9119
_exptl_absorpt_correction_T_min 0.5732
_exptl_absorpt_correction_type multi-scan
_exptl_absorpt_process_details sadabs
_exptl_crystal_colour brown
_exptl_crystal_density_diffrn 1.515
_exptl_crystal_description plate
_exptl_crystal_F_000 1732
_exptl_crystal_size_max 0.60
_exptl_crystal_size_mid 0.20
_exptl_crystal_size_min 0.09
_refine_diff_density_max 1.960
_refine_diff_density_min -0.589
_refine_diff_density_rms 0.133
_refine_ls_extinction_method none
_refine_ls_goodness_of_fit_ref 1.082
_refine_ls_hydrogen_treatment constr
_refine_ls_matrix_type full
_refine_ls_number_parameters 442
_refine_ls_number_reflns 6400
_refine_ls_number_restraints 0
_refine_ls_restrained_S_all 1.082
_refine_ls_R_factor_all 0.0675
_refine_ls_R_factor_gt 0.0561
_refine_ls_shift/su_max 0.001
_refine_ls_shift/su_mean 0.000
_refine_ls_structure_factor_coef Fsqd
_refine_ls_weighting_details 'calc w=1/[\s^2^(Fo^2^)+(0.1033P)^2^+3.8364P] where P=(Fo^2^+2Fc^2^)/3'
_refine_ls_weighting_scheme calc
_refine_ls_wR_factor_gt 0.1380
_refine_ls_wR_factor_ref 0.1561
_reflns_number_gt 5275
_reflns_number_total 6400
_reflns_threshold_expression >2sigma(I)
_cod_data_source_file ja071851asi20070315_052510.cif
_cod_data_source_block md321
_cod_original_cell_volume 3725(4)
_cod_database_code 4109491

loop_
_symmetry_equiv_pos_as_xyz
'x, y, z'
'-x, y+1/2, -z+1/2'
'-x, -y, -z'
'x, -y-1/2, z-1/2'

loop_
_atom_site_label
_atom_site_type_symbol
_atom_site_fract_x
_atom_site_fract_y
_atom_site_fract_z
_atom_site_U_iso_or_equiv
_atom_site_adp_type
_atom_site_occupancy
_atom_site_symmetry_multiplicity
_atom_site_calc_flag
_atom_site_refinement_flags
Fe1 Fe 0.29024(3) 0.52663(4) 0.50127(2) 0.02147(17) Uani 1 1 d .
Fe2 Fe 0.18844(3) 0.69305(4) 0.45164(2) 0.02133(17) Uani 1 1 d .
S1 S 0.13017(6) 0.51437(7) 0.45176(4) 0.0241(2) Uani 1 1 d .
S2 S 0.31413(6) 0.61701(7) 0.41692(4) 0.0241(2) Uani 1 1 d .
P1 P 0.25364(7) 0.46230(8) 0.58770(4) 0.0249(2) Uani 1 1 d .
P2 P 0.30673(7) 0.26049(8) 0.77557(4) 0.0265(2) Uani 1 1 d .
F1 F 0.21855(15) 0.33065(19) 0.73364(10) 0.0326(5) Uani 1 1 d .
F2 F 0.35590(16) 0.37550(19) 0.80221(11) 0.0360(5) Uani 1 1 d .
F3 F 0.24609(16) 0.25761(19) 0.82804(10) 0.0332(5) Uani 1 1 d .
F4 F 0.39268(16) 0.19260(19) 0.81784(11) 0.0374(5) Uani 1 1 d .
F5 F 0.25505(16) 0.14761(19) 0.74781(10) 0.0339(5) Uani 1 1 d .
F6 F 0.36565(17) 0.2644(2) 0.72274(10) 0.0368(5) Uani 1 1 d .
O1 O 0.49180(19) 0.5748(2) 0.56445(13) 0.0363(6) Uani 1 1 d .
O2 O 0.3324(2) 0.3015(2) 0.46527(13) 0.0348(6) Uani 1 1 d .
O3 O 0.2706(2) 0.7271(2) 0.58213(11) 0.0293(6) Uani 1 1 d .
O4 O 0.0142(2) 0.7587(2) 0.49327(13) 0.0371(7) Uani 1 1 d .
N1 N 0.1899(2) 0.8802(2) 0.36373(13) 0.0245(6) Uani 1 1 d .
N2 N 0.2542(2) 0.9365(2) 0.45428(14) 0.0242(6) Uani 1 1 d .
C1 C 0.4142(3) 0.5578(3) 0.54057(17) 0.0279(8) Uani 1 1 d .
C2 C 0.3179(3) 0.3904(3) 0.47918(16) 0.0268(8) Uani 1 1 d .
C3 C 0.2531(3) 0.6899(3) 0.53325(17) 0.0260(8) Uani 1 1 d .
C4 C 0.0813(3) 0.7364(3) 0.47600(16) 0.0275(8) Uani 1 1 d .
C5 C 0.1188(3) 0.4466(3) 0.37745(17) 0.0298(8) Uani 1 1 d .
C6 C 0.1594(3) 0.5139(3) 0.33175(18) 0.0321(8) Uani 1 1 d .
C7 C 0.2690(3) 0.5305(3) 0.34935(17) 0.0290(8) Uani 1 1 d .
C8 C 0.1416(3) 0.5123(4) 0.60558(19) 0.0352(9) Uani 1 1 d .
H8A H 0.1340 0.4788 0.6437 0.053 Uiso 1 1 calc R
H8B H 0.0859 0.4917 0.5728 0.053 Uiso 1 1 calc R
H8C H 0.1444 0.5934 0.6098 0.053 Uiso 1 1 calc R
C9 C 0.3461(3) 0.4938(3) 0.65615(18) 0.0333(9) Uani 1 1 d .
H9A H 0.3257 0.4637 0.6916 0.050 Uiso 1 1 calc R
H9B H 0.3541 0.5745 0.6604 0.050 Uiso 1 1 calc R
H9C H 0.4083 0.4600 0.6533 0.050 Uiso 1 1 calc R
C10 C 0.2380(3) 0.3127(3) 0.58828(19) 0.0348(9) Uani 1 1 d .
H10A H 0.2224 0.2901 0.6266 0.052 Uiso 1 1 calc R
H10B H 0.2986 0.2763 0.5842 0.052 Uiso 1 1 calc R
H10C H 0.1847 0.2908 0.5543 0.052 Uiso 1 1 calc R
C11 C 0.2145(2) 0.8449(3) 0.42284(15) 0.0210(7) Uani 1 1 d .
C12 C 0.2146(3) 0.9910(3) 0.35900(18) 0.0294(8) Uani 1 1 d .
H12A H 0.2048 1.0337 0.3228 0.035 Uiso 1 1 calc R
C13 C 0.2553(3) 1.0264(3) 0.41580(17) 0.0273(8) Uani 1 1 d .
H13A H 0.2798 1.0987 0.4272 0.033 Uiso 1 1 calc R
C14 C 0.1490(3) 0.8163(3) 0.31017(16) 0.0257(8) Uani 1 1 d .
C15 C 0.0489(3) 0.7974(3) 0.29397(16) 0.0268(8) Uani 1 1 d .
C16 C 0.0118(3) 0.7436(3) 0.23829(16) 0.0297(8) Uani 1 1 d .
H16A H -0.0563 0.7293 0.2261 0.036 Uiso 1 1 calc R
C17 C 0.0724(3) 0.7108(3) 0.20044(17) 0.0323(9) Uani 1 1 d .
C18 C 0.1717(3) 0.7319(3) 0.21856(17) 0.0314(8) Uani 1 1 d .
H18A H 0.2131 0.7091 0.1930 0.038 Uiso 1 1 calc R
C19 C 0.2127(3) 0.7855(3) 0.27305(16) 0.0275(8) Uani 1 1 d .
C20 C -0.0190(3) 0.8319(4) 0.33277(18) 0.0348(9) Uani 1 1 d .
H20A H 0.0183 0.8681 0.3696 0.052 Uiso 1 1 calc R
H20B H -0.0522 0.7662 0.3439 0.052 Uiso 1 1 calc R
H20C H -0.0675 0.8840 0.3102 0.052 Uiso 1 1 calc R
C21 C 0.3203(3) 0.8105(3) 0.29096(18) 0.0322(8) Uani 1 1 d .
H21A H 0.3521 0.7827 0.2596 0.048 Uiso 1 1 calc R
H21B H 0.3488 0.7741 0.3297 0.048 Uiso 1 1 calc R
H21C H 0.3301 0.8911 0.2953 0.048 Uiso 1 1 calc R
C22 C 0.0297(4) 0.6569(4) 0.14014(19) 0.0436(10) Uani 1 1 d .
H22A H 0.0822 0.6392 0.1197 0.065 Uiso 1 1 calc R
H22B H -0.0167 0.7081 0.1149 0.065 Uiso 1 1 calc R
H22C H -0.0043 0.5884 0.1466 0.065 Uiso 1 1 calc R
C23 C 0.2967(2) 0.9442(3) 0.51850(16) 0.0239(7) Uani 1 1 d .
C24 C 0.2411(3) 0.9913(3) 0.55600(17) 0.0257(8) Uani 1 1 d .
C25 C 0.2855(3) 1.0013(3) 0.61782(17) 0.0275(8) Uani 1 1 d .
H25A H 0.2496 1.0338 0.6443 0.033 Uiso 1 1 calc R
C26 C 0.3803(3) 0.9654(3) 0.64175(17) 0.0294(8) Uani 1 1 d .
C27 C 0.4333(3) 0.9211(3) 0.60234(17) 0.0277(8) Uani 1 1 d .
H27A H 0.4987 0.8977 0.6181 0.033 Uiso 1 1 calc R
C28 C 0.3930(3) 0.9102(3) 0.54023(17) 0.0256(7) Uani 1 1 d .
C29 C 0.1381(3) 1.0313(3) 0.53090(18) 0.0305(8) Uani 1 1 d .
H29A H 0.1200 1.0176 0.4871 0.046 Uiso 1 1 calc R
H29B H 0.1342 1.1112 0.5386 0.046 Uiso 1 1 calc R
H29C H 0.0933 0.9912 0.5507 0.046 Uiso 1 1 calc R
C30 C 0.4252(3) 0.9765(4) 0.70824(19) 0.0402(10) Uani 1 1 d .
H30A H 0.3775 1.0090 0.7288 0.060 Uiso 1 1 calc R
H30B H 0.4827 1.0248 0.7140 0.060 Uiso 1 1 calc R
H30C H 0.4447 0.9029 0.7254 0.060 Uiso 1 1 calc R
C31 C 0.4518(3) 0.8618(3) 0.49820(17) 0.0291(8) Uani 1 1 d .
H31A H 0.4118 0.8605 0.4566 0.044 Uiso 1 1 calc R
H31B H 0.4717 0.7858 0.5110 0.044 Uiso 1 1 calc R
H31C H 0.5099 0.9076 0.4997 0.044 Uiso 1 1 calc R

loop_
_atom_site_aniso_label
_atom_site_aniso_U_11
_atom_site_aniso_U_22
_atom_site_aniso_U_33
_atom_site_aniso_U_23
_atom_site_aniso_U_13
_atom_site_aniso_U_12
Fe1 0.0222(3) 0.0183(3) 0.0239(3) -0.00007(19) 0.0054(2) 0.00017(18)
Fe2 0.0247(3) 0.0166(3) 0.0231(3) -0.00020(18) 0.0063(2) 0.00132(18)
S1 0.0251(4) 0.0207(5) 0.0267(5) -0.0017(3) 0.0063(3) -0.0011(3)
S2 0.0267(4) 0.0209(4) 0.0259(4) -0.0013(3) 0.0082(3) 0.0002(3)
P1 0.0282(5) 0.0223(5) 0.0246(5) 0.0013(4) 0.0066(4) -0.0023(4)
P2 0.0297(5) 0.0235(5) 0.0264(5) 0.0029(4) 0.0064(4) 0.0000(4)
F1 0.0314(11) 0.0331(12) 0.0328(11) 0.0093(9) 0.0062(9) 0.0022(9)
F2 0.0359(12) 0.0285(12) 0.0427(13) -0.0006(10) 0.0068(10) -0.0042(9)
F3 0.0405(12) 0.0315(12) 0.0302(11) 0.0019(9) 0.0134(10) -0.0009(9)
F4 0.0347(12) 0.0351(13) 0.0391(13) 0.0080(10) 0.0017(10) 0.0046(10)
F5 0.0397(12) 0.0284(12) 0.0339(11) -0.0025(9) 0.0088(10) -0.0027(9)
F6 0.0418(13) 0.0340(13) 0.0383(12) 0.0071(10) 0.0170(10) 0.0035(10)
O1 0.0250(15) 0.0436(17) 0.0384(15) -0.0025(13) 0.0033(12) -0.0027(12)
O2 0.0384(15) 0.0231(15) 0.0432(16) -0.0032(11) 0.0102(13) 0.0056(11)
O3 0.0418(15) 0.0215(13) 0.0243(13) -0.0021(11) 0.0066(11) -0.0006(11)
O4 0.0341(15) 0.0393(16) 0.0404(15) 0.0015(13) 0.0134(13) 0.0093(12)
N1 0.0265(15) 0.0225(15) 0.0238(15) 0.0034(12) 0.0045(12) -0.0010(12)
N2 0.0258(15) 0.0196(15) 0.0269(15) 0.0001(12) 0.0053(12) 0.0002(12)
C1 0.032(2) 0.0239(19) 0.0302(19) 0.0003(15) 0.0128(16) 0.0005(15)
C2 0.0253(18) 0.025(2) 0.0293(18) 0.0036(15) 0.0047(15) 0.0018(14)
C3 0.0278(18) 0.0202(18) 0.031(2) 0.0040(15) 0.0082(15) -0.0010(14)
C4 0.030(2) 0.0221(18) 0.0306(19) 0.0015(15) 0.0071(16) 0.0024(15)
C5 0.032(2) 0.027(2) 0.0296(19) -0.0082(15) 0.0057(16) -0.0022(15)
C6 0.038(2) 0.030(2) 0.0287(19) -0.0025(16) 0.0071(16) 0.0022(16)
C7 0.036(2) 0.0241(19) 0.0295(19) -0.0083(15) 0.0124(16) 0.0007(15)
C8 0.033(2) 0.040(2) 0.036(2) 0.0020(17) 0.0147(17) 0.0026(17)
C9 0.037(2) 0.032(2) 0.0283(19) 0.0007(16) 0.0002(16) -0.0070(17)
C10 0.047(2) 0.023(2) 0.033(2) 0.0011(16) 0.0077(18) -0.0076(17)
C11 0.0227(16) 0.0193(17) 0.0213(16) -0.0017(13) 0.0055(13) 0.0023(13)
C12 0.037(2) 0.0223(19) 0.0289(19) 0.0034(15) 0.0064(16) -0.0005(15)
C13 0.033(2) 0.0166(18) 0.0310(19) 0.0037(14) 0.0058(15) -0.0011(14)
C14 0.0325(19) 0.0199(18) 0.0238(17) 0.0008(14) 0.0042(15) 0.0033(14)
C15 0.0297(19) 0.0231(18) 0.0268(18) 0.0020(14) 0.0045(15) -0.0003(14)
C16 0.034(2) 0.0244(19) 0.0270(18) 0.0020(15) -0.0016(15) -0.0014(15)
C17 0.045(2) 0.026(2) 0.0250(18) 0.0018(15) 0.0059(17) -0.0016(16)
C18 0.044(2) 0.027(2) 0.0248(18) 0.0042(15) 0.0099(16) 0.0018(16)
C19 0.035(2) 0.0255(19) 0.0235(17) 0.0042(14) 0.0088(15) -0.0011(15)
C20 0.032(2) 0.039(2) 0.032(2) -0.0058(17) 0.0038(16) 0.0015(17)
C21 0.032(2) 0.033(2) 0.032(2) 0.0050(16) 0.0102(16) 0.0000(16)
C22 0.061(3) 0.036(2) 0.033(2) -0.0065(18) 0.008(2) -0.004(2)
C23 0.0271(18) 0.0164(17) 0.0277(18) -0.0019(14) 0.0053(14) -0.0027(13)
C24 0.0264(19) 0.0192(18) 0.0304(19) 0.0001(14) 0.0043(15) 0.0011(14)
C25 0.033(2) 0.0247(18) 0.0266(18) -0.0029(15) 0.0098(15) -0.0004(15)
C26 0.034(2) 0.0243(19) 0.0291(19) -0.0020(15) 0.0055(16) -0.0026(15)
C27 0.0237(17) 0.0246(19) 0.0328(19) -0.0010(15) 0.0024(15) 0.0007(14)
C28 0.0272(18) 0.0176(17) 0.0322(19) -0.0012(14) 0.0073(15) 0.0001(14)
C29 0.0278(19) 0.030(2) 0.034(2) -0.0017(16) 0.0070(16) 0.0069(15)
C30 0.035(2) 0.050(3) 0.033(2) -0.0014(18) 0.0035(18) 0.0070(19)
C31 0.0234(17) 0.028(2) 0.036(2) -0.0036(16) 0.0068(15) -0.0006(15)

loop_
_atom_type_symbol
_atom_type_description
_atom_type_scat_dispersion_real
_atom_type_scat_dispersion_imag
_atom_type_scat_source
C C 0.0033 0.0016 'International Tables Vol C Tables 4.2.6.8 and 6.1.1.4'
H H 0.0000 0.0000 'International Tables Vol C Tables 4.2.6.8 and 6.1.1.4'
O O 0.0106 0.0060 'International Tables Vol C Tables 4.2.6.8 and 6.1.1.4'
N N 0.0061 0.0033 'International Tables Vol C Tables 4.2.6.8 and 6.1.1.4'
F F 0.0171 0.0103 'International Tables Vol C Tables 4.2.6.8 and 6.1.1.4'
P P 0.1023 0.0942 'International Tables Vol C Tables 4.2.6.8 and 6.1.1.4'
S S 0.1246 0.1234 'International Tables Vol C Tables 4.2.6.8 and 6.1.1.4'
Fe Fe 0.3463 0.8444 'International Tables Vol C Tables 4.2.6.8 and 6.1.1.4'

loop_
_geom_angle_atom_site_label_1
_geom_angle_atom_site_label_2
_geom_angle_atom_site_label_3
_geom_angle
C2 Fe1 C1 94.61(16)
C2 Fe1 C3 176.45(15)
C1 Fe1 C3 85.85(15)
C2 Fe1 P1 92.01(12)
C1 Fe1 P1 91.69(12)
C3 Fe1 P1 84.46(10)
C2 Fe1 S1 93.28(12)
C1 Fe1 S1 171.72(12)
C3 Fe1 S1 86.42(10)
P1 Fe1 S1 90.52(5)
C2 Fe1 S2 96.90(12)
C1 Fe1 S2 90.20(12)
C3 Fe1 S2 86.62(10)
P1 Fe1 S2 170.72(4)
S1 Fe1 S2 86.38(4)
C2 Fe1 Fe2 136.91(12)
C1 Fe1 Fe2 115.70(12)
C3 Fe1 Fe2 45.26(10)
P1 Fe1 Fe2 115.45(4)
S1 Fe1 Fe2 56.29(3)
S2 Fe1 Fe2 55.76(3)
C4 Fe2 C3 87.52(16)
C4 Fe2 C11 93.67(15)
C3 Fe2 C11 104.89(15)
C4 Fe2 S2 172.59(12)
C3 Fe2 S2 95.20(12)
C11 Fe2 S2 92.29(10)
C4 Fe2 S1 86.93(13)
C3 Fe2 S1 94.22(11)
C11 Fe2 S1 160.89(10)
S2 Fe2 S1 86.00(5)
C4 Fe2 Fe1 121.05(12)
C3 Fe2 Fe1 56.80(11)
C11 Fe2 Fe1 136.80(10)
S2 Fe2 Fe1 55.89(4)
S1 Fe2 Fe1 55.56(4)
C5 S1 Fe1 110.35(13)
C5 S1 Fe2 111.67(13)
Fe1 S1 Fe2 68.15(3)
C7 S2 Fe2 111.37(13)
C7 S2 Fe1 109.65(13)
Fe2 S2 Fe1 68.34(4)
C10 P1 C8 102.4(2)
C10 P1 C9 105.3(2)
C8 P1 C9 103.3(2)
C10 P1 Fe1 113.35(14)
C8 P1 Fe1 117.23(14)
C9 P1 Fe1 113.83(14)
F4 P2 F5 90.92(13)
F4 P2 F2 90.73(13)
F5 P2 F2 178.35(14)
F4 P2 F6 90.68(13)
F5 P2 F6 89.87(13)
F2 P2 F6 90.19(13)
F4 P2 F3 90.20(13)
F5 P2 F3 90.09(12)
F2 P2 F3 89.83(13)
F6 P2 F3 179.12(13)
F4 P2 F1 178.89(14)
F5 P2 F1 89.59(13)
F2 P2 F1 88.76(13)
F6 P2 F1 90.30(13)
F3 P2 F1 88.82(12)
C11 N1 C12 111.2(3)
C11 N1 C14 128.2(3)
C12 N1 C14 120.5(3)
C11 N2 C13 111.3(3)
C11 N2 C23 127.2(3)
C13 N2 C23 121.3(3)
O1 C1 Fe1 178.4(4)
O2 C2 Fe1 177.5(3)
O3 C3 Fe2 151.9(3)
O3 C3 Fe1 129.8(3)
Fe2 C3 Fe1 77.93(14)
O4 C4 Fe2 176.3(3)
C6 C5 S1 114.6(3)
C7 C6 C5 114.0(3)
C6 C7 S2 115.6(3)
P1 C8 H8A 109.5
P1 C8 H8B 109.5
H8A C8 H8B 109.5
P1 C8 H8C 109.5
H8A C8 H8C 109.5
H8B C8 H8C 109.5
P1 C9 H9A 109.5
P1 C9 H9B 109.5
H9A C9 H9B 109.5
P1 C9 H9C 109.5
H9A C9 H9C 109.5
H9B C9 H9C 109.5
P1 C10 H10A 109.5
P1 C10 H10B 109.5
H10A C10 H10B 109.5
P1 C10 H10C 109.5
H10A C10 H10C 109.5
H10B C10 H10C 109.5
N2 C11 N1 103.9(3)
N2 C11 Fe2 130.8(3)
N1 C11 Fe2 125.2(2)
C13 C12 N1 106.8(3)
C13 C12 H12A 126.6
N1 C12 H12A 126.6
C12 C13 N2 106.7(3)
C12 C13 H13A 126.6
N2 C13 H13A 126.6
C15 C14 C19 122.9(3)
C15 C14 N1 119.7(3)
C19 C14 N1 117.1(3)
C14 C15 C16 117.3(3)
C14 C15 C20 122.9(3)
C16 C15 C20 119.8(3)
C17 C16 C15 121.7(4)
C17 C16 H16A 119.1
C15 C16 H16A 119.1
C18 C17 C16 118.8(3)
C18 C17 C22 120.9(4)
C16 C17 C22 120.3(4)
C17 C18 C19 122.1(4)
C17 C18 H18A 118.9
C19 C18 H18A 118.9
C18 C19 C14 117.2(4)
C18 C19 C21 121.2(3)
C14 C19 C21 121.6(3)
C15 C20 H20A 109.5
C15 C20 H20B 109.5
H20A C20 H20B 109.5
C15 C20 H20C 109.5
H20A C20 H20C 109.5
H20B C20 H20C 109.5
C19 C21 H21A 109.5
C19 C21 H21B 109.5
H21A C21 H21B 109.5
C19 C21 H21C 109.5
H21A C21 H21C 109.5
H21B C21 H21C 109.5
C17 C22 H22A 109.5
C17 C22 H22B 109.5
H22A C22 H22B 109.5
C17 C22 H22C 109.5
H22A C22 H22C 109.5
H22B C22 H22C 109.5
C28 C23 C24 122.5(3)
C28 C23 N2 118.9(3)
C24 C23 N2 118.5(3)
C23 C24 C25 117.2(3)
C23 C24 C29 121.5(3)
C25 C24 C29 121.3(3)
C26 C25 C24 122.2(3)
C26 C25 H25A 118.9
C24 C25 H25A 118.9
C25 C26 C27 118.4(3)
C25 C26 C30 120.8(4)
C27 C26 C30 120.8(4)
C26 C27 C28 121.7(3)
C26 C27 H27A 119.1
C28 C27 H27A 119.1
C23 C28 C27 117.8(3)
C23 C28 C31 121.2(3)
C27 C28 C31 120.9(3)
C24 C29 H29A 109.5
C24 C29 H29B 109.5
H29A C29 H29B 109.5
C24 C29 H29C 109.5
H29A C29 H29C 109.5
H29B C29 H29C 109.5
C26 C30 H30A 109.5
C26 C30 H30B 109.5
H30A C30 H30B 109.5
C26 C30 H30C 109.5
H30A C30 H30C 109.5
H30B C30 H30C 109.5
C28 C31 H31A 109.5
C28 C31 H31B 109.5
H31A C31 H31B 109.5
C28 C31 H31C 109.5
H31A C31 H31C 109.5
H31B C31 H31C 109.5

loop_
_geom_bond_atom_site_label_1
_geom_bond_atom_site_label_2
_geom_bond_distance
Fe1 C2 1.781(4)
Fe1 C1 1.808(4)
Fe1 C3 2.196(4)
Fe1 P1 2.2676(15)
Fe1 S1 2.2798(16)
Fe1 S2 2.2858(14)
Fe1 Fe2 2.5658(12)
Fe2 C4 1.795(4)
Fe2 C3 1.864(4)
Fe2 C11 2.000(4)
Fe2 S2 2.2823(13)
Fe2 S1 2.2995(15)
S1 C5 1.842(4)
S2 C7 1.838(4)
P1 C10 1.813(4)
P1 C8 1.816(4)
P1 C9 1.821(4)
P2 F4 1.586(2)
P2 F5 1.599(2)
P2 F2 1.601(3)
P2 F6 1.602(2)
P2 F3 1.612(2)
P2 F1 1.617(2)
O1 C1 1.121(5)
O2 C2 1.145(5)
O3 C3 1.166(5)
O4 C4 1.133(5)
N1 C11 1.370(4)
N1 C12 1.386(5)
N1 C14 1.440(5)
N2 C11 1.361(5)
N2 C13 1.389(5)
N2 C23 1.442(5)
C5 C6 1.522(6)
C6 C7 1.514(6)
C8 H8A 0.9800
C8 H8B 0.9800
C8 H8C 0.9800
C9 H9A 0.9800
C9 H9B 0.9800
C9 H9C 0.9800
C10 H10A 0.9800
C10 H10B 0.9800
C10 H10C 0.9800
C12 C13 1.351(6)
C12 H12A 0.9500
C13 H13A 0.9500
C14 C15 1.391(5)
C14 C19 1.408(5)
C15 C16 1.406(5)
C15 C20 1.495(5)
C16 C17 1.395(6)
C16 H16A 0.9500
C17 C18 1.387(6)
C17 C22 1.506(6)
C18 C19 1.394(5)
C18 H18A 0.9500
C19 C21 1.506(5)
C20 H20A 0.9800
C20 H20B 0.9800
C20 H20C 0.9800
C21 H21A 0.9800
C21 H21B 0.9800
C21 H21C 0.9800
C22 H22A 0.9800
C22 H22B 0.9800
C22 H22C 0.9800
C23 C28 1.394(5)
C23 C24 1.397(5)
C24 C25 1.401(5)
C24 C29 1.509(5)
C25 C26 1.388(6)
C25 H25A 0.9500
C26 C27 1.392(5)
C26 C30 1.499(6)
C27 C28 1.396(5)
C27 H27A 0.9500
C28 C31 1.511(5)
C29 H29A 0.9800
C29 H29B 0.9800
C29 H29C 0.9800
C30 H30A 0.9800
C30 H30B 0.9800
C30 H30C 0.9800
C31 H31A 0.9800
C31 H31B 0.9800
C31 H31C 0.9800

loop_
_geom_torsion_atom_site_label_1
_geom_torsion_atom_site_label_2
_geom_torsion_atom_site_label_3
_geom_torsion_atom_site_label_4
_geom_torsion
C2 Fe1 Fe2 C4 113.0(2)
C1 Fe1 Fe2 C4 -116.85(19)
C3 Fe1 Fe2 C4 -62.99(19)
P1 Fe1 Fe2 C4 -11.47(15)
S1 Fe1 Fe2 C4 60.74(15)
S2 Fe1 Fe2 C4 171.99(14)
C2 Fe1 Fe2 C3 176.0(2)
C1 Fe1 Fe2 C3 -53.86(18)
P1 Fe1 Fe2 C3 51.52(14)
S1 Fe1 Fe2 C3 123.73(13)
S2 Fe1 Fe2 C3 -125.03(14)
C2 Fe1 Fe2 C11 -108.4(2)
C1 Fe1 Fe2 C11 21.76(19)
C3 Fe1 Fe2 C11 75.62(19)
P1 Fe1 Fe2 C11 127.14(14)
S1 Fe1 Fe2 C11 -160.65(14)
S2 Fe1 Fe2 C11 -49.40(14)
C2 Fe1 Fe2 S2 -59.01(18)
C1 Fe1 Fe2 S2 71.17(14)
C3 Fe1 Fe2 S2 125.03(14)
P1 Fe1 Fe2 S2 176.54(4)
S1 Fe1 Fe2 S2 -111.24(5)
C2 Fe1 Fe2 S1 52.23(17)
C1 Fe1 Fe2 S1 -177.59(13)
C3 Fe1 Fe2 S1 -123.73(13)
P1 Fe1 Fe2 S1 -72.22(5)
S2 Fe1 Fe2 S1 111.24(5)
C2 Fe1 S1 C5 -41.26(18)
C1 Fe1 S1 C5 121.2(8)
C3 Fe1 S1 C5 142.29(17)
P1 Fe1 S1 C5 -133.30(14)
S2 Fe1 S1 C5 55.45(14)
Fe2 Fe1 S1 C5 105.99(14)
C2 Fe1 S1 Fe2 -147.26(12)
C1 Fe1 S1 Fe2 15.2(8)
C3 Fe1 S1 Fe2 36.29(10)
P1 Fe1 S1 Fe2 120.70(3)
S2 Fe1 S1 Fe2 -50.54(3)
C4 Fe2 S1 C5 124.34(18)
C3 Fe2 S1 C5 -148.37(18)
C11 Fe2 S1 C5 32.0(3)
S2 Fe2 S1 C5 -53.44(14)
Fe1 Fe2 S1 C5 -104.12(14)
C4 Fe2 S1 Fe1 -131.54(12)
C3 Fe2 S1 Fe1 -44.25(11)
C11 Fe2 S1 Fe1 136.1(3)
S2 Fe2 S1 Fe1 50.68(5)
C4 Fe2 S2 C7 35.7(9)
C3 Fe2 S2 C7 146.97(17)
C11 Fe2 S2 C7 -107.85(17)
S1 Fe2 S2 C7 53.09(14)
Fe1 Fe2 S2 C7 103.49(14)
C4 Fe2 S2 Fe1 -67.8(9)
C3 Fe2 S2 Fe1 43.48(11)
C11 Fe2 S2 Fe1 148.66(10)
S1 Fe2 S2 Fe1 -50.40(4)
C2 Fe1 S2 C7 37.92(17)
C1 Fe1 S2 C7 132.60(17)
C3 Fe1 S2 C7 -141.57(16)
P1 Fe1 S2 C7 -125.7(3)
S1 Fe1 S2 C7 -54.95(13)
Fe2 Fe1 S2 C7 -105.93(14)
C2 Fe1 S2 Fe2 143.85(12)
C1 Fe1 S2 Fe2 -121.48(12)
C3 Fe1 S2 Fe2 -35.64(10)
P1 Fe1 S2 Fe2 -19.7(2)
S1 Fe1 S2 Fe2 50.98(4)
C2 Fe1 P1 C10 -14.1(2)
C1 Fe1 P1 C10 -108.8(2)
C3 Fe1 P1 C10 165.56(19)
S1 Fe1 P1 C10 79.21(16)
S2 Fe1 P1 C10 149.6(3)
Fe2 Fe1 P1 C10 131.60(16)
C2 Fe1 P1 C8 -133.1(2)
C1 Fe1 P1 C8 132.2(2)
C3 Fe1 P1 C8 46.57(19)
S1 Fe1 P1 C8 -39.78(17)
S2 Fe1 P1 C8 30.6(3)
Fe2 Fe1 P1 C8 12.60(17)
C2 Fe1 P1 C9 106.26(19)
C1 Fe1 P1 C9 11.6(2)
C3 Fe1 P1 C9 -74.09(18)
S1 Fe1 P1 C9 -160.44(16)
S2 Fe1 P1 C9 -90.1(3)
Fe2 Fe1 P1 C9 -108.05(16)
C2 Fe1 C1 O1 6(13)
C3 Fe1 C1 O1 -178(100)
P1 Fe1 C1 O1 98(13)
S1 Fe1 C1 O1 -156(12)
S2 Fe1 C1 O1 -91(13)
Fe2 Fe1 C1 O1 -142(13)
C1 Fe1 C2 O2 144(8)
C3 Fe1 C2 O2 47(9)
P1 Fe1 C2 O2 52(8)
S1 Fe1 C2 O2 -38(8)
S2 Fe1 C2 O2 -125(8)
Fe2 Fe1 C2 O2 -79(8)
C4 Fe2 C3 O3 -41.4(6)
C11 Fe2 C3 O3 51.8(7)
S2 Fe2 C3 O3 145.5(6)
S1 Fe2 C3 O3 -128.1(6)
Fe1 Fe2 C3 O3 -171.6(7)
C4 Fe2 C3 Fe1 130.18(14)
C11 Fe2 C3 Fe1 -136.68(12)
S2 Fe2 C3 Fe1 -42.91(8)
S1 Fe2 C3 Fe1 43.45(9)
C2 Fe1 C3 O3 46(3)
C1 Fe1 C3 O3 -52.0(4)
P1 Fe1 C3 O3 40.1(3)
S1 Fe1 C3 O3 130.9(4)
S2 Fe1 C3 O3 -142.5(4)
Fe2 Fe1 C3 O3 174.8(4)
C2 Fe1 C3 Fe2 -129(2)
C1 Fe1 C3 Fe2 133.14(15)
P1 Fe1 C3 Fe2 -134.75(11)
S1 Fe1 C3 Fe2 -43.88(9)
S2 Fe1 C3 Fe2 42.70(10)
C3 Fe2 C4 O4 -56(5)
C11 Fe2 C4 O4 -161(5)
S2 Fe2 C4 O4 56(6)
S1 Fe2 C4 O4 38(5)
Fe1 Fe2 C4 O4 -8(5)
Fe1 S1 C5 C6 -67.5(3)
Fe2 S1 C5 C6 6.3(3)
S1 C5 C6 C7 65.9(4)
C5 C6 C7 S2 -66.6(4)
Fe2 S2 C7 C6 -6.0(3)
Fe1 S2 C7 C6 67.7(3)
C13 N2 C11 N1 -0.5(4)
C23 N2 C11 N1 -176.9(3)
C13 N2 C11 Fe2 -177.7(3)
C23 N2 C11 Fe2 5.9(5)
C12 N1 C11 N2 0.3(4)
C14 N1 C11 N2 176.9(3)
C12 N1 C11 Fe2 177.7(3)
C14 N1 C11 Fe2 -5.7(5)
C4 Fe2 C11 N2 77.5(3)
C3 Fe2 C11 N2 -10.9(4)
S2 Fe2 C11 N2 -106.9(3)
S1 Fe2 C11 N2 168.73(19)
Fe1 Fe2 C11 N2 -67.9(4)
C4 Fe2 C11 N1 -99.1(3)
C3 Fe2 C11 N1 172.4(3)
S2 Fe2 C11 N1 76.4(3)
S1 Fe2 C11 N1 -8.0(5)
Fe1 Fe2 C11 N1 115.4(3)
C11 N1 C12 C13 0.0(4)
C14 N1 C12 C13 -176.9(3)
N1 C12 C13 N2 -0.3(4)
C11 N2 C13 C12 0.5(4)
C23 N2 C13 C12 177.2(3)
C11 N1 C14 C15 82.8(5)
C12 N1 C14 C15 -100.9(4)
C11 N1 C14 C19 -103.7(4)
C12 N1 C14 C19 72.6(4)
C19 C14 C15 C16 1.0(5)
N1 C14 C15 C16 174.1(3)
C19 C14 C15 C20 -178.8(4)
N1 C14 C15 C20 -5.7(5)
C14 C15 C16 C17 -0.3(5)
C20 C15 C16 C17 179.5(4)
C15 C16 C17 C18 0.1(6)
C15 C16 C17 C22 -177.9(4)
C16 C17 C18 C19 -0.5(6)
C22 C17 C18 C19 177.5(4)
C17 C18 C19 C14 1.1(6)
C17 C18 C19 C21 -178.2(3)
C15 C14 C19 C18 -1.4(5)
N1 C14 C19 C18 -174.7(3)
C15 C14 C19 C21 178.0(3)
N1 C14 C19 C21 4.7(5)
C11 N2 C23 C28 82.2(5)
C13 N2 C23 C28 -93.9(4)
C11 N2 C23 C24 -101.3(4)
C13 N2 C23 C24 82.6(4)
C28 C23 C24 C25 -1.4(5)
N2 C23 C24 C25 -177.8(3)
C28 C23 C24 C29 177.7(3)
N2 C23 C24 C29 1.4(5)
C23 C24 C25 C26 -0.6(6)
C29 C24 C25 C26 -179.8(4)
C24 C25 C26 C27 1.9(6)
C24 C25 C26 C30 -179.5(4)
C25 C26 C27 C28 -1.3(6)
C30 C26 C27 C28 -179.9(4)
C24 C23 C28 C27 2.0(5)
N2 C23 C28 C27 178.4(3)
C24 C23 C28 C31 -178.7(3)
N2 C23 C28 C31 -2.3(5)
C26 C27 C28 C23 -0.6(5)
C26 C27 C28 C31 -179.9(3)
